data_8102597
loop_
_publ_author_name
'Jin Yang'
'Ying-Ying Liu'
'Jian-Fang Ma'

_publ_section_title
;
 Crystal structure of
 (1,10-phenanthroline)-(1,4-benzenediacrylato)-(hydrogen
 1,4-benzenediacrylato)-dysprosium(II) hydrate,
 Dy(C12H8O4)(C12H9O4)(C12H8N2) &#x00B7; 0.25H2O
;
_journal_issue 1
_journal_name_full 'Zeitschrift f\"ur Kristallographie - New Crystal Structures'
_journal_page_first 54
_journal_volume 225
_journal_year 2010
_chemical_formula_moiety 'C36 H25 Dy N2 O8, O0.25'
_chemical_formula_sum 'C36 H25.5 Dy N2 O8.25'
_chemical_formula_weight 780.58
_chemical_name_systematic
;
[(1,10-phenanthroline)-dysprosium(II)
-(1,4-benzenediacrylato)-(1-benzenediacrylato-4-carboxylic acid)] 
0.25hydrate, [Dy(C~12~H~8~O~4~)(C~12~H~9~O~4~)(C~12~H~8~N~2~)]
;
_space_group_IT_number 2
_symmetry_cell_setting triclinic
_symmetry_space_group_name_Hall '-P 1'
_symmetry_space_group_name_H-M 'P -1'
_atom_sites_solution_hydrogens geom
_atom_sites_solution_primary direct
_atom_sites_solution_secondary difmap
_audit_creation_method SHELXL-97
_cell_angle_alpha 73.837(5)
_cell_angle_beta 84.277(5)
_cell_angle_gamma 78.843(5)
_cell_formula_units_Z 2
_cell_length_a 9.774(5)
_cell_length_b 12.426(5)
_cell_length_c 13.559(5)
_cell_measurement_reflns_used 6304
_cell_measurement_temperature 293(2)
_cell_measurement_theta_max 26.41
_cell_measurement_theta_min 3.01
_cell_volume 1549.9(12)
_computing_cell_refinement CrysAlis
_computing_data_collection 'CrysAlis (Oxford Diffraction, 2006)'
_computing_data_reduction CrysAlis
_computing_structure_refinement 'SHELXL-97 (Sheldrick, 1997)'
_computing_structure_solution 'SHELXS-97 (Sheldrick, 1997)'
_diffrn_ambient_temperature 293(2)
_diffrn_detector_area_resol_mean 10.0
_diffrn_measured_fraction_theta_full 0.992
_diffrn_measured_fraction_theta_max 0.991
_diffrn_measurement_device_type 'Oxford Diffraction Gemini R Ultra'
_diffrn_measurement_method '\w scan'
_diffrn_radiation_monochromator graphite
_diffrn_radiation_source 'fine-focus sealed tube'
_diffrn_radiation_type MoK\a
_diffrn_radiation_wavelength 0.71073
_diffrn_reflns_av_R_equivalents 0.0367
_diffrn_reflns_av_sigmaI/netI 0.0550
_diffrn_reflns_limit_h_max 12
_diffrn_reflns_limit_h_min -12
_diffrn_reflns_limit_k_max 14
_diffrn_reflns_limit_k_min -15
_diffrn_reflns_limit_l_max 15
_diffrn_reflns_limit_l_min -16
_diffrn_reflns_number 14153
_diffrn_reflns_theta_full 25.00
_diffrn_reflns_theta_max 26.41
_diffrn_reflns_theta_min 4.35
_exptl_absorpt_coefficient_mu 2.469
_exptl_absorpt_correction_T_max 0.87
_exptl_absorpt_correction_T_min 0.59
_exptl_absorpt_correction_type multi-scan
_exptl_absorpt_process_details
;
CrysAlis (Oxford Diffraction, 2006)
;
_exptl_crystal_colour colorless
_exptl_crystal_density_diffrn 1.671
_exptl_crystal_density_method 'not measured'
_exptl_crystal_description block
_exptl_crystal_F_000 779
_exptl_crystal_size_max 0.33
_exptl_crystal_size_mid 0.21
_exptl_crystal_size_min 0.17
_refine_diff_density_max 0.967
_refine_diff_density_min -1.292
_refine_diff_density_rms 0.109
_refine_ls_extinction_method none
_refine_ls_goodness_of_fit_ref 0.959
_refine_ls_hydrogen_treatment constr
_refine_ls_matrix_type full
_refine_ls_number_parameters 433
_refine_ls_number_reflns 6304
_refine_ls_number_restraints 0
_refine_ls_restrained_S_all 0.959
_refine_ls_R_factor_all 0.0438
_refine_ls_R_factor_gt 0.0307
_refine_ls_shift/su_max 0.001
_refine_ls_shift/su_mean 0.000
_refine_ls_structure_factor_coef Fsqd
_refine_ls_weighting_details 'calc w=1/[\s^2^(Fo^2^)+(0.0339P)^2^+0.0000P] where P=(Fo^2^+2Fc^2^)/3'
_refine_ls_weighting_scheme calc
_refine_ls_wR_factor_gt 0.0605
_refine_ls_wR_factor_ref 0.0630
_reflns_number_gt 5227
_reflns_number_total 6304
_reflns_threshold_expression >2\s(I)
_cod_data_source_file 1267-2824.cff
_cod_data_source_block 1
_cod_depositor_comments
;
The following automatic conversions were performed:
'_symmetry_cell_setting' value 'Triclinic' changed to 'triclinic'
according to '/home/saulius/struct/CIF-dictionaries/cif_core.dic'
dictionary named 'cif_core.dic' version 2.4.1 from 2010-06-29.

Automatic conversion script
Id: cif_fix_enum 1555 2011-01-17 13:19:09Z saulius 
;
_cod_original_formula_sum 'C36 H25.50 Dy N2 O8.25'
_cod_database_code 8102597

loop_
_symmetry_equiv_pos_as_xyz
'x, y, z'
'-x, -y, -z'

loop_
_atom_site_label
_atom_site_type_symbol
_atom_site_fract_x
_atom_site_fract_y
_atom_site_fract_z
_atom_site_U_iso_or_equiv
_atom_site_adp_type
_atom_site_occupancy
_atom_site_symmetry_multiplicity
_atom_site_calc_flag
_atom_site_refinement_flags
_atom_site_disorder_assembly
_atom_site_disorder_group
C1 C 0.9079(4) 0.1314(3) 0.5740(3) 0.0338(9) Uani 1 1 d . . .
H1 H 0.9224 0.0541 0.5782 0.041 Uiso 1 1 calc R . .
C2 C 0.9991(5) 0.1712(4) 0.6230(4) 0.0478(12) Uani 1 1 d . . .
H2 H 1.0734 0.1213 0.6577 0.057 Uiso 1 1 calc R . .
C3 C 0.9783(5) 0.2830(4) 0.6196(4) 0.0454(11) Uani 1 1 d . . .
H3 H 1.0357 0.3097 0.6547 0.055 Uiso 1 1 calc R . .
C4 C 0.8700(4) 0.3585(4) 0.5628(3) 0.0360(10) Uani 1 1 d . . .
C5 C 0.7842(4) 0.3114(3) 0.5148(3) 0.0269(8) Uani 1 1 d . . .
C6 C 0.6789(4) 0.3858(3) 0.4503(3) 0.0266(8) Uani 1 1 d . . .
C7 C 0.5055(4) 0.4051(3) 0.3400(3) 0.0342(9) Uani 1 1 d . . .
H7 H 0.4518 0.3727 0.3071 0.041 Uiso 1 1 calc R . .
C8 C 0.4847(4) 0.5233(3) 0.3185(3) 0.0402(10) Uani 1 1 d . . .
H8 H 0.4181 0.5680 0.2728 0.048 Uiso 1 1 calc R . .
C9 C 0.5627(4) 0.5726(3) 0.3648(4) 0.0421(11) Uani 1 1 d . . .
H9 H 0.5497 0.6514 0.3513 0.050 Uiso 1 1 calc R . .
C10 C 0.6628(4) 0.5040(3) 0.4329(3) 0.0348(10) Uani 1 1 d . . .
C11 C 0.7479(5) 0.5479(4) 0.4870(4) 0.0435(11) Uani 1 1 d . . .
H11 H 0.7353 0.6260 0.4788 0.052 Uiso 1 1 calc R . .
C12 C 0.8454(5) 0.4789(4) 0.5493(4) 0.0451(12) Uani 1 1 d . . .
H12 H 0.8980 0.5099 0.5844 0.054 Uiso 1 1 calc R . .
C13 C 0.7763(4) 0.1364(3) 0.2695(3) 0.0248(8) Uani 1 1 d . . .
C14 C 0.8643(4) 0.1387(3) 0.1737(3) 0.0316(9) Uani 1 1 d . . .
H14 H 0.8220 0.1662 0.1110 0.038 Uiso 1 1 calc R . .
C15 C 1.0006(4) 0.1034(3) 0.1741(3) 0.0305(9) Uani 1 1 d . . .
H15 H 1.0392 0.0734 0.2380 0.037 Uiso 1 1 calc R . .
C16 C 1.0966(4) 0.1066(3) 0.0845(3) 0.0312(9) Uani 1 1 d . . .
C17 C 1.2390(4) 0.0934(4) 0.0948(3) 0.0406(10) Uani 1 1 d . . .
H17 H 1.2726 0.0787 0.1599 0.049 Uiso 1 1 calc R . .
C18 C 1.3328(4) 0.1016(4) 0.0098(3) 0.0423(11) Uani 1 1 d . . .
H18 H 1.4275 0.0954 0.0183 0.051 Uiso 1 1 calc R . .
C19 C 1.2856(4) 0.1191(3) -0.0872(3) 0.0338(9) Uani 1 1 d . . .
C20 C 1.1431(4) 0.1309(4) -0.0974(3) 0.0358(10) Uani 1 1 d . . .
H20 H 1.1097 0.1428 -0.1621 0.043 Uiso 1 1 calc R . .
C21 C 1.0503(4) 0.1252(4) -0.0138(3) 0.0352(10) Uani 1 1 d . . .
H21 H 0.9554 0.1340 -0.0229 0.042 Uiso 1 1 calc R . .
C22 C 1.3817(4) 0.1258(3) -0.1783(3) 0.0331(9) Uani 1 1 d . . .
H22 H 1.4610 0.1576 -0.1802 0.040 Uiso 1 1 calc R . .
C23 C 1.3623(4) 0.0895(3) -0.2575(3) 0.0313(9) Uani 1 1 d . . .
H23 H 1.2835 0.0565 -0.2533 0.038 Uiso 1 1 calc R . .
C24 C 1.4524(3) 0.0958(3) -0.3517(3) 0.0215(8) Uani 1 1 d . . .
C25 C 0.2779(4) 0.1482(3) 0.4017(3) 0.0243(8) Uani 1 1 d . . .
C26 C 0.1547(4) 0.2254(3) 0.3515(3) 0.0274(8) Uani 1 1 d . . .
H26 H 0.0694 0.2003 0.3654 0.033 Uiso 1 1 calc R . .
C27 C 0.1571(4) 0.3271(3) 0.2887(3) 0.0319(9) Uani 1 1 d . . .
H27 H 0.2412 0.3537 0.2815 0.038 Uiso 1 1 calc R . .
C28 C 0.0424(4) 0.4036(3) 0.2286(3) 0.0313(9) Uani 1 1 d . . .
C29 C 0.0652(5) 0.5009(3) 0.1554(4) 0.0455(11) Uani 1 1 d . . .
H29 H 0.1524 0.5225 0.1482 0.055 Uiso 1 1 calc R . .
C30 C -0.0390(5) 0.5670(4) 0.0925(4) 0.0508(12) Uani 1 1 d . . .
H30 H -0.0208 0.6325 0.0436 0.061 Uiso 1 1 calc R . .
C31 C -0.1695(4) 0.5381(3) 0.1006(3) 0.0381(10) Uani 1 1 d . . .
C32 C -0.1946(4) 0.4415(4) 0.1767(3) 0.0381(10) Uani 1 1 d . . .
H32 H -0.2827 0.4214 0.1853 0.046 Uiso 1 1 calc R . .
C33 C -0.0909(4) 0.3759(3) 0.2390(3) 0.0337(9) Uani 1 1 d . . .
H33 H -0.1096 0.3116 0.2893 0.040 Uiso 1 1 calc R . .
C34 C -0.2779(5) 0.6053(4) 0.0301(3) 0.0437(11) Uani 1 1 d . . .
H34 H -0.2480 0.6544 -0.0299 0.052 Uiso 1 1 calc R . .
C35 C -0.4111(5) 0.6037(5) 0.0422(4) 0.0588(14) Uani 1 1 d . . .
H35 H -0.4418 0.5546 0.1019 0.071 Uiso 1 1 calc R . .
C36 C -0.5178(5) 0.6723(5) -0.0297(4) 0.0570(13) Uani 1 1 d . . .
O1 O 0.8284(3) 0.0887(2) 0.3554(2) 0.0333(6) Uani 1 1 d . . .
O2 O 0.6484(3) 0.1818(2) 0.26530(19) 0.0313(6) Uani 1 1 d . . .
O1W O 0.2666(18) 0.7598(17) 0.1807(14) 0.106(7) Uani 0.25 1 d P . .
O3 O 0.2650(2) 0.0455(2) 0.43889(19) 0.0288(6) Uani 1 1 d . . .
O4 O 0.3857(2) 0.18879(19) 0.4037(2) 0.0284(6) Uani 1 1 d . . .
O5 O -0.6396(4) 0.6864(5) -0.0040(3) 0.1107(19) Uani 1 1 d . . .
O6 O -0.4691(3) 0.7148(3) -0.1224(3) 0.0624(10) Uani 1 1 d . . .
H6 H -0.5337 0.7519 -0.1583 0.094 Uiso 1 1 calc R . .
O7 O 1.5336(3) 0.1664(2) -0.3809(2) 0.0315(6) Uani 1 1 d . . .
O8 O 1.4424(2) 0.0300(2) -0.40608(18) 0.0254(5) Uani 1 1 d . . .
Dy1 Dy 0.614623(17) 0.119277(14) 0.456238(13) 0.01880(6) Uani 1 1 d . . .
N1 N 0.8024(3) 0.1984(3) 0.5221(2) 0.0277(7) Uani 1 1 d . . .
N2 N 0.5980(3) 0.3362(2) 0.4050(2) 0.0267(7) Uani 1 1 d . . .

loop_
_atom_site_aniso_label
_atom_site_aniso_U_11
_atom_site_aniso_U_22
_atom_site_aniso_U_33
_atom_site_aniso_U_23
_atom_site_aniso_U_13
_atom_site_aniso_U_12
C1 0.035(2) 0.029(2) 0.036(2) -0.0055(18) -0.0058(18) -0.0062(17)
C2 0.044(3) 0.052(3) 0.051(3) -0.010(2) -0.018(2) -0.013(2)
C3 0.043(3) 0.061(3) 0.044(3) -0.020(2) -0.007(2) -0.023(2)
C4 0.039(2) 0.043(3) 0.035(3) -0.019(2) 0.0051(19) -0.0221(19)
C5 0.029(2) 0.028(2) 0.024(2) -0.0072(16) 0.0057(16) -0.0099(16)
C6 0.0279(19) 0.029(2) 0.023(2) -0.0062(16) 0.0092(16) -0.0108(16)
C7 0.033(2) 0.030(2) 0.034(2) -0.0015(17) -0.0034(18) 0.0000(17)
C8 0.036(2) 0.031(2) 0.042(3) 0.0026(19) 0.0036(19) 0.0029(18)
C9 0.046(3) 0.021(2) 0.053(3) -0.0059(19) 0.014(2) -0.0033(18)
C10 0.042(2) 0.026(2) 0.037(3) -0.0111(18) 0.0166(19) -0.0126(18)
C11 0.048(3) 0.031(2) 0.058(3) -0.023(2) 0.017(2) -0.017(2)
C12 0.047(3) 0.048(3) 0.054(3) -0.028(2) 0.010(2) -0.024(2)
C13 0.026(2) 0.0222(19) 0.025(2) -0.0048(16) 0.0061(16) -0.0045(15)
C14 0.036(2) 0.035(2) 0.017(2) 0.0000(16) 0.0031(16) -0.0034(17)
C15 0.034(2) 0.036(2) 0.020(2) -0.0069(16) 0.0050(16) -0.0062(17)
C16 0.036(2) 0.033(2) 0.024(2) -0.0088(17) 0.0078(17) -0.0098(17)
C17 0.039(2) 0.059(3) 0.023(2) -0.014(2) -0.0017(18) -0.004(2)
C18 0.034(2) 0.067(3) 0.031(3) -0.022(2) 0.0029(18) -0.010(2)
C19 0.038(2) 0.037(2) 0.030(2) -0.0159(18) 0.0066(18) -0.0104(18)
C20 0.038(2) 0.049(3) 0.023(2) -0.0155(19) 0.0014(18) -0.0059(19)
C21 0.029(2) 0.047(3) 0.029(2) -0.0120(19) 0.0058(18) -0.0062(18)
C22 0.035(2) 0.038(2) 0.032(2) -0.0165(18) 0.0110(17) -0.0149(17)
C23 0.033(2) 0.037(2) 0.028(2) -0.0130(18) 0.0080(17) -0.0131(17)
C24 0.0244(18) 0.0203(18) 0.019(2) -0.0072(15) 0.0010(15) 0.0001(14)
C25 0.0251(19) 0.027(2) 0.020(2) -0.0057(15) -0.0002(15) -0.0021(15)
C26 0.0222(18) 0.029(2) 0.029(2) -0.0037(16) -0.0053(15) -0.0020(15)
C27 0.0258(19) 0.029(2) 0.038(2) -0.0034(18) -0.0090(17) -0.0033(16)
C28 0.036(2) 0.0202(19) 0.035(2) -0.0039(16) -0.0079(17) 0.0012(16)
C29 0.043(2) 0.031(2) 0.056(3) 0.007(2) -0.014(2) -0.0115(19)
C30 0.054(3) 0.033(2) 0.055(3) 0.009(2) -0.017(2) -0.005(2)
C31 0.039(2) 0.034(2) 0.032(2) 0.0001(18) -0.0104(18) 0.0054(18)
C32 0.028(2) 0.045(2) 0.035(3) -0.0032(19) -0.0034(18) -0.0011(18)
C33 0.035(2) 0.026(2) 0.032(2) 0.0021(17) -0.0067(17) -0.0002(16)
C34 0.045(3) 0.041(3) 0.036(3) -0.002(2) -0.012(2) 0.0084(19)
C35 0.053(3) 0.070(3) 0.035(3) 0.004(2) -0.015(2) 0.014(2)
C36 0.041(3) 0.074(4) 0.042(3) -0.005(3) -0.010(2) 0.012(2)
O1 0.0267(14) 0.0472(17) 0.0224(15) -0.0066(13) 0.0007(11) -0.0029(12)
O2 0.0295(14) 0.0349(15) 0.0233(15) -0.0026(11) 0.0040(11) -0.0006(11)
O1W 0.080(12) 0.128(16) 0.075(13) -0.007(11) 0.001(10) 0.037(11)
O3 0.0276(13) 0.0240(14) 0.0320(16) -0.0010(11) -0.0056(11) -0.0050(10)
O4 0.0233(13) 0.0192(13) 0.0402(17) -0.0022(11) -0.0058(11) -0.0042(10)
O5 0.049(2) 0.181(5) 0.058(3) 0.012(3) -0.007(2) 0.022(3)
O6 0.0463(19) 0.085(3) 0.036(2) 0.0039(18) -0.0149(15) 0.0135(17)
O7 0.0400(15) 0.0292(14) 0.0300(16) -0.0137(12) 0.0113(12) -0.0157(12)
O8 0.0305(14) 0.0288(14) 0.0179(14) -0.0078(11) 0.0000(10) -0.0060(11)
Dy1 0.02106(9) 0.01827(9) 0.01553(9) -0.00294(6) 0.00022(6) -0.00251(6)
N1 0.0319(17) 0.0268(17) 0.0246(18) -0.0057(13) 0.0019(13) -0.0087(13)
N2 0.0243(16) 0.0262(16) 0.0288(18) -0.0049(14) 0.0016(13) -0.0077(13)

loop_
_atom_type_symbol
_atom_type_description
_atom_type_scat_dispersion_real
_atom_type_scat_dispersion_imag
_atom_type_scat_source
C C 0.0033 0.0016 'International Tables Vol C Tables 4.2.6.8 and 6.1.1.4'
H H 0.0000 0.0000 'International Tables Vol C Tables 4.2.6.8 and 6.1.1.4'
O O 0.0106 0.0060 'International Tables Vol C Tables 4.2.6.8 and 6.1.1.4'
Dy Dy -0.1892 4.4098 'International Tables Vol C Tables 4.2.6.8 and 6.1.1.4'
N N 0.0061 0.0033 'International Tables Vol C Tables 4.2.6.8 and 6.1.1.4'

loop_
_geom_angle_atom_site_label_1
_geom_angle_atom_site_label_2
_geom_angle_atom_site_label_3
_geom_angle
_geom_angle_site_symmetry_1
_geom_angle_site_symmetry_3
_geom_angle_publ_flag
N1 C1 C2 123.0(4) . . ?
N1 C1 H1 118.5 . . ?
C2 C1 H1 118.5 . . ?
C3 C2 C1 119.4(4) . . ?
C3 C2 H2 120.3 . . ?
C1 C2 H2 120.3 . . ?
C2 C3 C4 119.8(4) . . ?
C2 C3 H3 120.1 . . ?
C4 C3 H3 120.1 . . ?
C3 C4 C5 117.0(4) . . ?
C3 C4 C12 123.8(4) . . ?
C5 C4 C12 119.2(4) . . ?
N1 C5 C4 122.8(4) . . ?
N1 C5 C6 118.2(3) . . ?
C4 C5 C6 118.9(3) . . ?
N2 C6 C10 122.2(4) . . ?
N2 C6 C5 116.9(3) . . ?
C10 C6 C5 120.9(4) . . ?
N2 C7 C8 123.5(4) . . ?
N2 C7 H7 118.2 . . ?
C8 C7 H7 118.2 . . ?
C9 C8 C7 119.4(4) . . ?
C9 C8 H8 120.3 . . ?
C7 C8 H8 120.3 . . ?
C8 C9 C10 119.4(4) . . ?
C8 C9 H9 120.3 . . ?
C10 C9 H9 120.3 . . ?
C9 C10 C6 118.2(4) . . ?
C9 C10 C11 123.5(4) . . ?
C6 C10 C11 118.3(4) . . ?
C12 C11 C10 121.4(4) . . ?
C12 C11 H11 119.3 . . ?
C10 C11 H11 119.3 . . ?
C11 C12 C4 121.1(4) . . ?
C11 C12 H12 119.4 . . ?
C4 C12 H12 119.4 . . ?
O1 C13 O2 119.8(3) . . ?
O1 C13 C14 120.0(3) . . ?
O2 C13 C14 120.3(3) . . ?
O1 C13 Dy1 57.90(17) . . ?
O2 C13 Dy1 61.93(18) . . ?
C14 C13 Dy1 176.9(3) . . ?
C15 C14 C13 122.5(4) . . ?
C15 C14 H14 118.8 . . ?
C13 C14 H14 118.8 . . ?
C14 C15 C16 126.6(4) . . ?
C14 C15 H15 116.7 . . ?
C16 C15 H15 116.7 . . ?
C17 C16 C21 117.7(3) . . ?
C17 C16 C15 120.1(4) . . ?
C21 C16 C15 122.1(3) . . ?
C16 C17 C18 121.4(4) . . ?
C16 C17 H17 119.3 . . ?
C18 C17 H17 119.3 . . ?
C19 C18 C17 120.3(4) . . ?
C19 C18 H18 119.9 . . ?
C17 C18 H18 119.9 . . ?
C18 C19 C20 118.3(4) . . ?
C18 C19 C22 121.8(4) . . ?
C20 C19 C22 119.9(4) . . ?
C21 C20 C19 121.4(4) . . ?
C21 C20 H20 119.3 . . ?
C19 C20 H20 119.3 . . ?
C20 C21 C16 120.9(4) . . ?
C20 C21 H21 119.6 . . ?
C16 C21 H21 119.6 . . ?
C23 C22 C19 123.8(3) . . ?
C23 C22 H22 118.1 . . ?
C19 C22 H22 118.1 . . ?
C22 C23 C24 126.7(3) . . ?
C22 C23 H23 116.7 . . ?
C24 C23 H23 116.7 . . ?
O7 C24 O8 119.9(3) . . ?
O7 C24 C23 122.1(3) . . ?
O8 C24 C23 118.0(3) . . ?
O7 C24 Dy1 57.86(17) . 1_654 ?
O8 C24 Dy1 62.03(17) . 1_654 ?
C23 C24 Dy1 176.2(3) . 1_654 ?
O4 C25 O3 125.5(3) . . ?
O4 C25 C26 118.5(3) . . ?
O3 C25 C26 116.0(3) . . ?
C27 C26 C25 124.7(3) . . ?
C27 C26 H26 117.6 . . ?
C25 C26 H26 117.6 . . ?
C26 C27 C28 127.6(4) . . ?
C26 C27 H27 116.2 . . ?
C28 C27 H27 116.2 . . ?
C29 C28 C33 117.7(4) . . ?
C29 C28 C27 121.0(4) . . ?
C33 C28 C27 121.1(3) . . ?
C28 C29 C30 121.1(4) . . ?
C28 C29 H29 119.5 . . ?
C30 C29 H29 119.5 . . ?
C31 C30 C29 121.3(4) . . ?
C31 C30 H30 119.3 . . ?
C29 C30 H30 119.3 . . ?
C30 C31 C32 117.9(4) . . ?
C30 C31 C34 121.2(4) . . ?
C32 C31 C34 120.9(4) . . ?
C33 C32 C31 120.6(4) . . ?
C33 C32 H32 119.7 . . ?
C31 C32 H32 119.7 . . ?
C32 C33 C28 121.3(4) . . ?
C32 C33 H33 119.3 . . ?
C28 C33 H33 119.3 . . ?
C35 C34 C31 127.1(4) . . ?
C35 C34 H34 116.4 . . ?
C31 C34 H34 116.4 . . ?
C34 C35 C36 126.0(5) . . ?
C34 C35 H35 117.0 . . ?
C36 C35 H35 117.0 . . ?
O5 C36 O6 123.5(5) . . ?
O5 C36 C35 122.0(5) . . ?
O6 C36 C35 114.5(4) . . ?
C13 O1 Dy1 95.8(2) . . ?
C13 O2 Dy1 91.4(2) . . ?
C25 O3 Dy1 138.5(2) . 2_656 ?
C25 O4 Dy1 137.0(2) . . ?
C36 O6 H6 109.5 . . ?
C24 O7 Dy1 96.6(2) . 1_654 ?
C24 O8 Dy1 161.0(2) . 2_755 ?
C24 O8 Dy1 91.95(19) . 1_654 ?
Dy1 O8 Dy1 106.77(9) 2_755 1_654 ?
O3 Dy1 O8 74.18(9) 2_656 2_755 ?
O3 Dy1 O4 137.17(8) 2_656 . ?
O8 Dy1 O4 76.87(9) 2_755 . ?
O3 Dy1 O1 78.18(9) 2_656 . ?
O8 Dy1 O1 85.15(9) 2_755 . ?
O4 Dy1 O1 129.86(9) . . ?
O3 Dy1 O7 84.20(9) 2_656 1_456 ?
O8 Dy1 O7 124.67(8) 2_755 1_456 ?
O4 Dy1 O7 87.04(9) . 1_456 ?
O1 Dy1 O7 139.38(9) . 1_456 ?
O3 Dy1 O2 124.90(9) 2_656 . ?
O8 Dy1 O2 77.59(9) 2_755 . ?
O4 Dy1 O2 77.42(9) . . ?
O1 Dy1 O2 52.95(9) . . ?
O7 Dy1 O2 149.33(9) 1_456 . ?
O3 Dy1 O8 71.89(8) 2_656 1_456 ?
O8 Dy1 O8 73.23(9) 2_755 1_456 ?
O4 Dy1 O8 69.92(9) . 1_456 ?
O1 Dy1 O8 146.77(9) . 1_456 ?
O7 Dy1 O8 51.60(8) 1_456 1_456 ?
O2 Dy1 O8 140.09(8) . 1_456 ?
O3 Dy1 N2 141.58(9) 2_656 . ?
O8 Dy1 N2 143.18(10) 2_755 . ?
O4 Dy1 N2 75.95(9) . . ?
O1 Dy1 N2 93.59(9) . . ?
O7 Dy1 N2 78.07(9) 1_456 . ?
O2 Dy1 N2 72.60(9) . . ?
O8 Dy1 N2 118.86(8) 1_456 . ?
O3 Dy1 N1 78.82(10) 2_656 . ?
O8 Dy1 N1 147.34(9) 2_755 . ?
O4 Dy1 N1 135.71(9) . . ?
O1 Dy1 N1 71.48(10) . . ?
O7 Dy1 N1 69.33(9) 1_456 . ?
O2 Dy1 N1 104.07(9) . . ?
O8 Dy1 N1 115.23(9) 1_456 . ?
N2 Dy1 N1 63.09(10) . . ?
O3 Dy1 C13 101.43(10) 2_656 . ?
O8 Dy1 C13 79.84(9) 2_755 . ?
O4 Dy1 C13 103.77(10) . . ?
O1 Dy1 C13 26.31(9) . . ?
O7 Dy1 C13 155.24(9) 1_456 . ?
O2 Dy1 C13 26.65(10) . . ?
O8 Dy1 C13 153.07(9) 1_456 . ?
N2 Dy1 C13 83.00(10) . . ?
N1 Dy1 C13 87.94(10) . . ?
O3 Dy1 C24 77.24(9) 2_656 1_456 ?
O8 Dy1 C24 99.20(9) 2_755 1_456 ?
O4 Dy1 C24 77.01(10) . 1_456 ?
O1 Dy1 C24 152.76(10) . 1_456 ?
O7 Dy1 C24 25.59(9) 1_456 1_456 ?
O2 Dy1 C24 154.28(9) . 1_456 ?
O8 Dy1 C24 26.01(8) 1_456 1_456 ?
N2 Dy1 C24 98.39(9) . 1_456 ?
N1 Dy1 C24 92.33(10) . 1_456 ?
C13 Dy1 C24 178.56(10) . 1_456 ?
O3 Dy1 Dy1 68.63(6) 2_656 2_656 ?
O8 Dy1 Dy1 38.59(6) 2_755 2_656 ?
O4 Dy1 Dy1 69.00(6) . 2_656 ?
O1 Dy1 Dy1 119.65(7) . 2_656 ?
O7 Dy1 Dy1 86.16(6) 1_456 2_656 ?
O2 Dy1 Dy1 111.84(6) . 2_656 ?
O8 Dy1 Dy1 34.64(5) 1_456 2_656 ?
N2 Dy1 Dy1 142.15(7) . 2_656 ?
N1 Dy1 Dy1 141.03(7) . 2_656 ?
C13 Dy1 Dy1 118.43(7) . 2_656 ?
C24 Dy1 Dy1 60.63(7) 1_456 2_656 ?
C1 N1 C5 117.9(3) . . ?
C1 N1 Dy1 122.2(2) . . ?
C5 N1 Dy1 119.4(2) . . ?
C7 N2 C6 117.3(3) . . ?
C7 N2 Dy1 122.3(2) . . ?
C6 N2 Dy1 120.3(2) . . ?

loop_
_geom_bond_atom_site_label_1
_geom_bond_atom_site_label_2
_geom_bond_distance
_geom_bond_site_symmetry_2
_geom_bond_publ_flag
C1 N1 1.319(5) . ?
C1 C2 1.397(6) . ?
C1 H1 0.9300 . ?
C2 C3 1.352(6) . ?
C2 H2 0.9300 . ?
C3 C4 1.404(6) . ?
C3 H3 0.9300 . ?
C4 C5 1.407(5) . ?
C4 C12 1.431(6) . ?
C5 N1 1.358(5) . ?
C5 C6 1.428(5) . ?
C6 N2 1.372(5) . ?
C6 C10 1.400(5) . ?
C7 N2 1.329(5) . ?
C7 C8 1.394(5) . ?
C7 H7 0.9300 . ?
C8 C9 1.357(6) . ?
C8 H8 0.9300 . ?
C9 C10 1.399(6) . ?
C9 H9 0.9300 . ?
C10 C11 1.432(6) . ?
C11 C12 1.341(7) . ?
C11 H11 0.9300 . ?
C12 H12 0.9300 . ?
C13 O1 1.259(4) . ?
C13 O2 1.268(4) . ?
C13 C14 1.480(5) . ?
C13 Dy1 2.826(4) . ?
C14 C15 1.319(5) . ?
C14 H14 0.9300 . ?
C15 C16 1.456(5) . ?
C15 H15 0.9300 . ?
C16 C17 1.386(6) . ?
C16 C21 1.393(6) . ?
C17 C18 1.392(6) . ?
C17 H17 0.9300 . ?
C18 C19 1.384(6) . ?
C18 H18 0.9300 . ?
C19 C20 1.389(6) . ?
C19 C22 1.469(5) . ?
C20 C21 1.373(5) . ?
C20 H20 0.9300 . ?
C21 H21 0.9300 . ?
C22 C23 1.318(5) . ?
C22 H22 0.9300 . ?
C23 C24 1.470(5) . ?
C23 H23 0.9300 . ?
C24 O7 1.253(4) . ?
C24 O8 1.265(4) . ?
C24 Dy1 2.883(3) 1_654 ?
C25 O4 1.259(4) . ?
C25 O3 1.260(4) . ?
C25 C26 1.478(5) . ?
C26 C27 1.315(5) . ?
C26 H26 0.9300 . ?
C27 C28 1.471(5) . ?
C27 H27 0.9300 . ?
C28 C29 1.375(5) . ?
C28 C33 1.394(5) . ?
C29 C30 1.378(6) . ?
C29 H29 0.9300 . ?
C30 C31 1.376(6) . ?
C30 H30 0.9300 . ?
C31 C32 1.393(6) . ?
C31 C34 1.466(6) . ?
C32 C33 1.368(5) . ?
C32 H32 0.9300 . ?
C33 H33 0.9300 . ?
C34 C35 1.300(6) . ?
C34 H34 0.9300 . ?
C35 C36 1.470(6) . ?
C35 H35 0.9300 . ?
C36 O5 1.200(6) . ?
C36 O6 1.301(6) . ?
O1 Dy1 2.407(3) . ?
O2 Dy1 2.495(3) . ?
O3 Dy1 2.320(2) 2_656 ?
O4 Dy1 2.343(3) . ?
O6 H6 0.8200 . ?
O7 Dy1 2.457(3) 1_654 ?
O8 Dy1 2.322(2) 2_755 ?
O8 Dy1 2.548(2) 1_654 ?
Dy1 O3 2.320(2) 2_656 ?
Dy1 O8 2.322(2) 2_755 ?
Dy1 O7 2.457(3) 1_456 ?
Dy1 O8 2.548(2) 1_456 ?
Dy1 N2 2.566(3) . ?
Dy1 N1 2.578(3) . ?
Dy1 C24 2.883(3) 1_456 ?
Dy1 Dy1 3.9112(13) 2_656 ?
